data_4344157
loop_
_publ_author_name
'Li Bin'
'Corbett, J.D.'

_publ_section_title
;
 Synthesis, structure and characterization of a cubic thallium cluster
 phase of the Bergman type, Na13 (Cd0.7 Tl0.3)27
;
_journal_name_full 'Inorganic Chemistry'
_journal_page_first 3582
_journal_page_last 3587
_journal_volume 43
_journal_year 2004
_chemical_formula_sum 'Cd18.06 Na13 Tl8.94'
_chemical_name_systematic 'Na13 (Cd18.06 Tl8.94)'
_space_group_IT_number 204
_symmetry_space_group_name_Hall '-I 2 2 3'
_symmetry_space_group_name_H-M 'I m -3'
_cell_angle_alpha 90
_cell_angle_beta 90
_cell_angle_gamma 90
_cell_formula_units_Z 4
_cell_length_a 15.987
_cell_length_b 15.987
_cell_length_c 15.987
_cell_volume 4086.024
_citation_journal_id_ASTM INOCAJ
_cod_data_source_file LiBin_INOCAJ_2004_1294.cif
_cod_data_source_block Cd18.06Na13Tl8.94
_cod_database_code 4344157

loop_
_symmetry_equiv_pos_as_xyz
x,y,z
-x,-y,z
x,-y,-z
-x,y,-z
z,x,y
-z,-x,y
z,-x,-y
-z,x,-y
y,z,x
y,-z,-x
-y,z,-x
-y,-z,x
-x,-y,-z
x,y,-z
-x,y,z
x,-y,z
-z,-x,-y
z,x,-y
-z,x,y
z,-x,y
-y,-z,-x
-y,z,x
y,-z,x
y,z,-x
x+1/2,y+1/2,z+1/2
-x+1/2,-y+1/2,z+1/2
x+1/2,-y+1/2,-z+1/2
-x+1/2,y+1/2,-z+1/2
z+1/2,x+1/2,y+1/2
-z+1/2,-x+1/2,y+1/2
z+1/2,-x+1/2,-y+1/2
-z+1/2,x+1/2,-y+1/2
y+1/2,z+1/2,x+1/2
y+1/2,-z+1/2,-x+1/2
-y+1/2,z+1/2,-x+1/2
-y+1/2,-z+1/2,x+1/2
-x+1/2,-y+1/2,-z+1/2
x+1/2,y+1/2,-z+1/2
-x+1/2,y+1/2,z+1/2
x+1/2,-y+1/2,z+1/2
-z+1/2,-x+1/2,-y+1/2
z+1/2,x+1/2,-y+1/2
-z+1/2,x+1/2,y+1/2
z+1/2,-x+1/2,y+1/2
-y+1/2,-z+1/2,-x+1/2
-y+1/2,z+1/2,x+1/2
y+1/2,-z+1/2,x+1/2
y+1/2,z+1/2,-x+1/2

loop_
_atom_site_label
_atom_site_type_symbol
_atom_site_fract_x
_atom_site_fract_y
_atom_site_fract_z
_atom_site_occupancy
_atom_site_U_iso_or_equiv
Na2 Na 0.187 0.187 0.187 1 0.0
Cd1 Cd 0 0.3136 0.1754 1 0.0
Cd2 Cd 0 0.1555 0.096 0.537 0.0
Tl1 Tl 0 0.1555 0.096 0.463 0.0
Tl3 Tl 0.0932 0 0.5 0.71 0.0
Cd4 Cd 0.0932 0 0.5 0.29 0.0
Na3 Na 0 0.1164 0.3046 1 0.0
Na1 Na 0.3004 0 0.5 1 0.0
Tl2 Tl 0.0949 0.3098 0.3411 0.336 0.0
Cd3 Cd 0.0949 0.3098 0.3411 0.664 0.0
